data_8105415
loop_
_publ_author_name
'Garc\'ia-Beltr\'an, Olimpo'
'Areche, Carlos'
'Gald\'amez, Antonio'
'Moris, Silvana'

_publ_section_title
;
 The crystal structure of
 1-carboxy-2-(1H-indol-3-yl)-N,N,N-trimethylethan-1-ammonium chloride,
 C14H19N2O2Cl
;
_journal_issue 5
_journal_name_full 'Zeitschrift f\"ur Kristallographie - New Crystal Structures'
_journal_page_first 1183
_journal_page_last 1185
_journal_paper_doi 10.1515/ncrs-2020-0240
_journal_volume 235
_journal_year 2020
_chemical_absolute_configuration unk
_chemical_formula_sum 'C14 H19 Cl N2 O2'
_chemical_formula_weight 282.76
_space_group_crystal_system tetragonal
_space_group_IT_number 76
_space_group_name_Hall 'P 4w'
_space_group_name_H-M_alt 'P 41'
_atom_sites_solution_hydrogens mixed
_audit_creation_method SHELXL-2018/3
_cell_angle_alpha 90
_cell_angle_beta 90
_cell_angle_gamma 90
_cell_formula_units_Z 4
_cell_length_a 6.8614(8)
_cell_length_b 6.8614(8)
_cell_length_c 29.820(5)
_cell_measurement_reflns_used 2695
_cell_measurement_temperature 150(2)
_cell_measurement_theta_max 27.998
_cell_measurement_theta_min 2.732
_cell_volume 1403.9(3)
_computing_molecular_graphics 'Olex2 (Dolomanov et al., 2009)'
_computing_structure_refinement 'SHELXL-2018/3 (Sheldrick, 2018)'
_computing_structure_solution 'olex2.solve 1.3 (Bourhis et al., 2015)'
_diffrn_ambient_temperature 150(2)
_diffrn_measured_fraction_theta_full 0.996
_diffrn_measured_fraction_theta_max 0.996
_diffrn_measurement_device_type 'Bruker CCD diffractometer'
_diffrn_measurement_method 'rotation images'
_diffrn_radiation_type MoK\a
_diffrn_radiation_wavelength 0.71073
_diffrn_reflns_av_R_equivalents 0.0379
_diffrn_reflns_av_unetI/netI 0.0435
_diffrn_reflns_Laue_measured_fraction_full 0.996
_diffrn_reflns_Laue_measured_fraction_max 0.996
_diffrn_reflns_limit_h_max 8
_diffrn_reflns_limit_h_min -8
_diffrn_reflns_limit_k_max 8
_diffrn_reflns_limit_k_min -8
_diffrn_reflns_limit_l_max 36
_diffrn_reflns_limit_l_min -38
_diffrn_reflns_number 11638
_diffrn_reflns_point_group_measured_fraction_full 0.984
_diffrn_reflns_point_group_measured_fraction_max 0.984
_diffrn_reflns_theta_full 26.991
_diffrn_reflns_theta_max 26.991
_diffrn_reflns_theta_min 3.608
_exptl_absorpt_coefficient_mu 0.272
_exptl_absorpt_correction_T_max 1.000000
_exptl_absorpt_correction_T_min 0.849516
_exptl_absorpt_correction_type multi-scan
_exptl_absorpt_process_details 'SADABS Sheldrick, Bruker AXS Inc., 2002'
_exptl_crystal_density_diffrn 1.338
_exptl_crystal_description polyhedron
_exptl_crystal_F_000 600
_exptl_crystal_size_max 0.32
_exptl_crystal_size_mid 0.16
_exptl_crystal_size_min 0.14
_refine_diff_density_max 0.306
_refine_diff_density_min -0.177
_refine_diff_density_rms 0.035
_refine_ls_abs_structure_details
;
 Flack x determined using 1136 quotients [(I+)-(I-)]/[(I+)+(I-)]
 (Parsons, Flack and Wagner, Acta Cryst. B69 (2013) 249-259).
;
_refine_ls_abs_structure_Flack -0.08(3)
_refine_ls_extinction_coef .
_refine_ls_extinction_method none
_refine_ls_goodness_of_fit_ref 1.058
_refine_ls_hydrogen_treatment mixed
_refine_ls_matrix_type full
_refine_ls_number_parameters 183
_refine_ls_number_reflns 3019
_refine_ls_number_restraints 1
_refine_ls_restrained_S_all 1.057
_refine_ls_R_factor_all 0.0368
_refine_ls_R_factor_gt 0.0311
_refine_ls_shift/su_max 0.000
_refine_ls_shift/su_mean 0.000
_refine_ls_structure_factor_coef Fsqd
_refine_ls_weighting_details 'w=1/[\s^2^(Fo^2^)+(0.0120P)^2^+0.1200P] where P=(Fo^2^+2Fc^2^)/3'
_refine_ls_weighting_scheme calc
_refine_ls_wR_factor_gt 0.0539
_refine_ls_wR_factor_ref 0.0549
_reflns_Friedel_coverage 0.939
_reflns_Friedel_fraction_full 0.972
_reflns_Friedel_fraction_max 0.972
_reflns_number_gt 2637
_reflns_number_total 3019
_reflns_threshold_expression 'I > 2\s(I)'
_cod_data_source_file suppl_ncrs-2020-0240_suppl.cif
_cod_data_source_block new
_cod_original_cell_volume 1403.9(4)
_cod_database_code 8105415
_shelx_shelxl_version_number 2018/3
_shelx_space_group_comment
;
The symmetry employed for this shelxl refinement is uniquely defined
by the following loop, which should always be used as a source of
symmetry information in preference to the above space-group names.
They are only intended as comments.
;
_exptl_absorpt_special_details
;
 Lambda/2 correction factor = 0.0015
 Ratio of minimum to maximum apparent transmission:  0.849516 
;

loop_
_space_group_symop_operation_xyz
'x, y, z'
'-x, -y, z+1/2'
'-y, x, z+1/4'
'y, -x, z+3/4'

loop_
_atom_site_label
_atom_site_type_symbol
_atom_site_fract_x
_atom_site_fract_y
_atom_site_fract_z
_atom_site_U_iso_or_equiv
_atom_site_adp_type
_atom_site_occupancy
_atom_site_site_symmetry_order
_atom_site_calc_flag
_atom_site_refinement_flags_posn
_atom_site_refinement_flags_adp
_atom_site_refinement_flags_occupancy
_atom_site_disorder_assembly
_atom_site_disorder_group
Cl1 Cl 0.04018(10) 1.45430(9) 0.47638(2) 0.02804(16) Uani 1 1 d . . . . .
O1 O 0.3779(3) 1.1704(3) 0.55229(7) 0.0357(5) Uani 1 1 d . . . . .
O2 O 0.1235(3) 1.0590(3) 0.51304(7) 0.0313(5) Uani 1 1 d . . . . .
H2O H 0.109(6) 1.182(5) 0.5081(13) 0.090(15) Uiso 1 1 d . . . . .
N1 N -0.0824(4) 0.8822(4) 0.66525(9) 0.0366(6) Uani 1 1 d . . . . .
H1N H -0.159(4) 0.953(4) 0.6790(10) 0.045(10) Uiso 1 1 d . . . . .
N2 N 0.5147(3) 0.7691(3) 0.51914(7) 0.0240(5) Uani 1 1 d . . . . .
C2 C 0.0943(4) 0.9371(4) 0.64793(10) 0.0325(7) Uani 1 1 d . . . . .
H2 H 0.156505 1.054591 0.654017 0.039 Uiso 1 1 calc R U . . .
C3 C 0.1661(4) 0.7953(4) 0.62053(9) 0.0238(6) Uani 1 1 d . . . . .
C4 C 0.0255(4) 0.6407(4) 0.62101(8) 0.0239(6) Uani 1 1 d . . . . .
C5 C 0.0184(4) 0.4546(4) 0.60159(9) 0.0304(7) Uani 1 1 d . . . . .
H5 H 0.117737 0.411349 0.582846 0.036 Uiso 1 1 calc R U . . .
C6 C -0.1392(5) 0.3380(5) 0.61102(10) 0.0390(8) Uani 1 1 d . . . . .
H6 H -0.146392 0.215273 0.597905 0.047 Uiso 1 1 calc R U . . .
C7 C -0.2897(5) 0.3979(5) 0.63978(10) 0.0428(8) Uani 1 1 d . . . . .
H7 H -0.393192 0.314328 0.645715 0.051 Uiso 1 1 calc R U . . .
C8 C -0.2848(4) 0.5798(5) 0.65925(10) 0.0366(8) Uani 1 1 d . . . . .
H8 H -0.383377 0.621048 0.678422 0.044 Uiso 1 1 calc R U . . .
C9 C -0.1275(4) 0.6994(4) 0.64927(9) 0.0258(6) Uani 1 1 d . . . . .
C10 C 0.3581(4) 0.7932(4) 0.59680(8) 0.0267(7) Uani 1 1 d . . . . .
H10A H 0.422333 0.669379 0.602056 0.032 Uiso 1 1 calc R U . . .
H10B H 0.440574 0.895523 0.608809 0.032 Uiso 1 1 calc R U . . .
C11 C 0.3319(4) 0.8239(4) 0.54620(9) 0.0203(6) Uani 1 1 d . . . . .
H11 H 0.222864 0.743159 0.535912 0.024 Uiso 1 1 calc R U . . .
C12 C 0.2824(4) 1.0382(4) 0.53742(9) 0.0236(6) Uani 1 1 d . . . . .
C13 C 0.5472(4) 0.5536(4) 0.52253(9) 0.0286(7) Uani 1 1 d . . . . .
H13A H 0.433201 0.486034 0.512224 0.043 Uiso 1 1 calc R U . . .
H13B H 0.572480 0.519242 0.553191 0.043 Uiso 1 1 calc R U . . .
H13C H 0.656892 0.517503 0.504341 0.043 Uiso 1 1 calc R U . . .
C14 C 0.6971(4) 0.8725(4) 0.53410(11) 0.0337(7) Uani 1 1 d . . . . .
H14A H 0.804213 0.833677 0.515414 0.051 Uiso 1 1 calc R U . . .
H14B H 0.724882 0.838965 0.564699 0.051 Uiso 1 1 calc R U . . .
H14C H 0.678526 1.010802 0.531735 0.051 Uiso 1 1 calc R U . . .
C15 C 0.4800(4) 0.8139(4) 0.47083(9) 0.0305(7) Uani 1 1 d . . . . .
H15A H 0.588874 0.769285 0.453399 0.046 Uiso 1 1 calc R U . . .
H15B H 0.465300 0.952054 0.467063 0.046 Uiso 1 1 calc R U . . .
H15C H 0.363669 0.749153 0.460957 0.046 Uiso 1 1 calc R U . . .

loop_
_atom_site_aniso_label
_atom_site_aniso_U_11
_atom_site_aniso_U_22
_atom_site_aniso_U_33
_atom_site_aniso_U_23
_atom_site_aniso_U_13
_atom_site_aniso_U_12
Cl1 0.0289(4) 0.0250(4) 0.0302(3) -0.0024(3) -0.0029(3) 0.0020(3)
O1 0.0368(12) 0.0241(11) 0.0461(14) -0.0021(9) -0.0132(10) -0.0020(9)
O2 0.0288(11) 0.0245(12) 0.0405(12) 0.0014(10) -0.0104(9) 0.0007(9)
N1 0.0359(16) 0.0420(17) 0.0321(15) -0.0050(13) 0.0103(12) 0.0124(13)
N2 0.0210(12) 0.0235(12) 0.0275(13) 0.0015(10) 0.0020(10) -0.0012(9)
C2 0.0382(18) 0.0287(16) 0.0305(16) -0.0008(13) 0.0026(14) -0.0005(13)
C3 0.0276(15) 0.0266(15) 0.0173(14) 0.0034(12) 0.0005(11) 0.0039(12)
C4 0.0250(15) 0.0274(15) 0.0193(14) 0.0059(12) -0.0027(12) 0.0042(12)
C5 0.0369(18) 0.0273(16) 0.0270(16) 0.0007(13) -0.0012(13) 0.0037(13)
C6 0.044(2) 0.0306(17) 0.043(2) 0.0026(15) -0.0099(16) -0.0038(15)
C7 0.0338(19) 0.052(2) 0.043(2) 0.0229(17) -0.0075(15) -0.0099(16)
C8 0.0300(18) 0.056(2) 0.0234(17) 0.0131(15) 0.0033(14) 0.0052(15)
C9 0.0265(16) 0.0317(16) 0.0191(15) 0.0029(13) -0.0018(12) 0.0084(13)
C10 0.0261(16) 0.0321(17) 0.0217(16) 0.0032(12) -0.0010(12) 0.0026(13)
C11 0.0158(13) 0.0224(14) 0.0227(15) 0.0002(11) 0.0001(11) -0.0004(10)
C12 0.0234(15) 0.0248(15) 0.0228(14) 0.0011(12) 0.0036(12) -0.0001(12)
C13 0.0308(16) 0.0250(16) 0.0301(17) 0.0022(13) 0.0050(13) 0.0061(12)
C14 0.0198(15) 0.0385(17) 0.0428(19) -0.0052(15) 0.0006(14) -0.0062(12)
C15 0.0348(16) 0.0326(16) 0.0240(16) 0.0047(13) 0.0041(13) 0.0003(12)

loop_
_atom_type_symbol
_atom_type_description
_atom_type_scat_dispersion_real
_atom_type_scat_dispersion_imag
_atom_type_scat_source
C C 0.0033 0.0016 'International Tables Vol C Tables 4.2.6.8 and 6.1.1.4'
H H 0.0000 0.0000 'International Tables Vol C Tables 4.2.6.8 and 6.1.1.4'
N N 0.0061 0.0033 'International Tables Vol C Tables 4.2.6.8 and 6.1.1.4'
O O 0.0106 0.0060 'International Tables Vol C Tables 4.2.6.8 and 6.1.1.4'
Cl Cl 0.1484 0.1585 'International Tables Vol C Tables 4.2.6.8 and 6.1.1.4'

loop_
_geom_angle_atom_site_label_1
_geom_angle_atom_site_label_2
_geom_angle_atom_site_label_3
_geom_angle
_geom_angle_site_symmetry_1
_geom_angle_site_symmetry_3
C12 O2 H2O 107(3) . .
C2 N1 C9 108.6(2) . .
C2 N1 H1N 126(2) . .
C9 N1 H1N 124(2) . .
C15 N2 C13 107.0(2) . .
C15 N2 C14 108.7(2) . .
C13 N2 C14 108.7(2) . .
C15 N2 C11 109.04(19) . .
C13 N2 C11 109.11(19) . .
C14 N2 C11 114.0(2) . .
C3 C2 N1 110.5(3) . .
C3 C2 H2 124.8 . .
N1 C2 H2 124.8 . .
C2 C3 C4 106.2(2) . .
C2 C3 C10 127.5(3) . .
C4 C3 C10 126.2(2) . .
C5 C4 C9 118.9(3) . .
C5 C4 C3 133.8(2) . .
C9 C4 C3 107.3(2) . .
C6 C5 C4 118.2(3) . .
C6 C5 H5 120.9 . .
C4 C5 H5 120.9 . .
C5 C6 C7 122.2(3) . .
C5 C6 H6 118.9 . .
C7 C6 H6 118.9 . .
C8 C7 C6 120.3(3) . .
C8 C7 H7 119.8 . .
C6 C7 H7 119.8 . .
C7 C8 C9 117.7(3) . .
C7 C8 H8 121.2 . .
C9 C8 H8 121.2 . .
N1 C9 C8 129.8(3) . .
N1 C9 C4 107.5(3) . .
C8 C9 C4 122.7(3) . .
C3 C10 C11 111.1(2) . .
C3 C10 H10A 109.4 . .
C11 C10 H10A 109.4 . .
C3 C10 H10B 109.4 . .
C11 C10 H10B 109.4 . .
H10A C10 H10B 108.0 . .
C12 C11 C10 109.0(2) . .
C12 C11 N2 109.02(19) . .
C10 C11 N2 112.8(2) . .
C12 C11 H11 108.7 . .
C10 C11 H11 108.7 . .
N2 C11 H11 108.7 . .
O1 C12 O2 124.9(2) . .
O1 C12 C11 122.7(2) . .
O2 C12 C11 112.4(2) . .
N2 C13 H13A 109.5 . .
N2 C13 H13B 109.5 . .
H13A C13 H13B 109.5 . .
N2 C13 H13C 109.5 . .
H13A C13 H13C 109.5 . .
H13B C13 H13C 109.5 . .
N2 C14 H14A 109.5 . .
N2 C14 H14B 109.5 . .
H14A C14 H14B 109.5 . .
N2 C14 H14C 109.5 . .
H14A C14 H14C 109.5 . .
H14B C14 H14C 109.5 . .
N2 C15 H15A 109.5 . .
N2 C15 H15B 109.5 . .
H15A C15 H15B 109.5 . .
N2 C15 H15C 109.5 . .
H15A C15 H15C 109.5 . .
H15B C15 H15C 109.5 . .

loop_
_geom_bond_atom_site_label_1
_geom_bond_atom_site_label_2
_geom_bond_distance
_geom_bond_site_symmetry_2
O1 C12 1.204(3) .
O2 C12 1.318(3) .
O2 H2O 0.86(4) .
N1 C2 1.371(4) .
N1 C9 1.377(4) .
N1 H1N 0.82(3) .
N2 C15 1.492(3) .
N2 C13 1.499(3) .
N2 C14 1.507(3) .
N2 C11 1.538(3) .
C2 C3 1.362(4) .
C2 H2 0.9300 .
C3 C4 1.434(4) .
C3 C10 1.496(4) .
C4 C5 1.403(4) .
C4 C9 1.405(4) .
C5 C6 1.374(4) .
C5 H5 0.9300 .
C6 C7 1.404(4) .
C6 H6 0.9300 .
C7 C8 1.377(4) .
C7 H7 0.9300 .
C8 C9 1.388(4) .
C8 H8 0.9300 .
C10 C11 1.534(3) .
C10 H10A 0.9700 .
C10 H10B 0.9700 .
C11 C12 1.532(3) .
C11 H11 0.9800 .
C13 H13A 0.9600 .
C13 H13B 0.9600 .
C13 H13C 0.9600 .
C14 H14A 0.9600 .
C14 H14B 0.9600 .
C14 H14C 0.9600 .
C15 H15A 0.9600 .
C15 H15B 0.9600 .
C15 H15C 0.9600 .

loop_
_geom_hbond_atom_site_label_D
_geom_hbond_atom_site_label_H
_geom_hbond_atom_site_label_A
_geom_hbond_distance_DH
_geom_hbond_distance_HA
_geom_hbond_distance_DA
_geom_hbond_angle_DHA
_geom_hbond_site_symmetry_A
_geom_hbond_publ_flag
O2 H2O Cl1 0.86(4) 2.15(4) 2.980(2) 162(4) . yes
N1 H1N Cl1 0.82(3) 2.54(3) 3.318(3) 157(3) 3_665 yes
